data_4306737
loop_
_publ_author_name
'Chia-Huei Lin'
'Chien-Ge Chen'
'Ming-Li Tsai'
'Gene-Hsiang Lee'
'Wen-Feng Liaw'

_publ_section_title
;
Monoanionic {Mn(NO)}5 and Dianionic {Mn(NO)}6 Thiolatonitrosylmanganese
Complexes: [(NO)Mn(L)2]- and [(NO)Mn(L)2]2- (LH2= 1,2-Benzenedithiol and
Toluene-3,4-dithiol)
;
_journal_name_full 'Inorganic Chemistry'
_journal_page_first 11435
_journal_page_last 11443
_journal_paper_doi 10.1021/ic801553s
_journal_volume 47
_journal_year 2008
_chemical_formula_sum 'C98 H86 Mn N5 O0.5 P4 S6'
_chemical_formula_weight 1712.90
_chemical_name_systematic
; 
 ? 
;
_space_group_IT_number 2
_symmetry_cell_setting triclinic
_symmetry_space_group_name_Hall '-P 1'
_symmetry_space_group_name_H-M 'P -1'
_atom_sites_solution_hydrogens geom
_atom_sites_solution_primary direct
_atom_sites_solution_secondary difmap
_audit_creation_method SHELXL-97
_cell_angle_alpha 103.7033(7)
_cell_angle_beta 96.1124(7)
_cell_angle_gamma 110.0055(7)
_cell_formula_units_Z 2
_cell_length_a 13.9640(2)
_cell_length_b 14.4032(2)
_cell_length_c 24.4223(3)
_cell_measurement_reflns_used all
_cell_measurement_temperature 150(2)
_cell_measurement_theta_max 27.50
_cell_measurement_theta_min 1.56
_cell_volume 4388.57(11)
_computing_cell_refinement DENZO-SMN
_computing_data_collection 'NONIUS COLLECT'
_computing_data_reduction DENZO-SMN
_computing_molecular_graphics SHELXTL
_computing_publication_material SHELXTL
_computing_structure_refinement 'SHELXL-97 (Sheldrick, 1997)'
_computing_structure_solution 'SHELXS-97 (Sheldrick, 1990)'
_diffrn_ambient_temperature 150(2)
_diffrn_measured_fraction_theta_full 0.996
_diffrn_measured_fraction_theta_max 0.996
_diffrn_measurement_device_type 'NONIUS KappaCCD'
_diffrn_measurement_method '\w scans'
_diffrn_radiation_monochromator graphite
_diffrn_radiation_source 'fine-focus sealed tube'
_diffrn_radiation_type MoK\a
_diffrn_radiation_wavelength 0.71073
_diffrn_reflns_av_R_equivalents 0.0601
_diffrn_reflns_av_sigmaI/netI 0.0679
_diffrn_reflns_limit_h_max 18
_diffrn_reflns_limit_h_min -18
_diffrn_reflns_limit_k_max 18
_diffrn_reflns_limit_k_min -18
_diffrn_reflns_limit_l_max 31
_diffrn_reflns_limit_l_min -30
_diffrn_reflns_number 61758
_diffrn_reflns_theta_full 27.50
_diffrn_reflns_theta_max 27.50
_diffrn_reflns_theta_min 1.56
_exptl_absorpt_coefficient_mu 0.417
_exptl_absorpt_correction_T_max 0.929
_exptl_absorpt_correction_T_min 0.767
_exptl_absorpt_correction_type multi-scan
_exptl_crystal_colour dark-green
_exptl_crystal_density_diffrn 1.296
_exptl_crystal_density_method 'not measured'
_exptl_crystal_description block
_exptl_crystal_F_000 1788
_exptl_crystal_size_max 0.28
_exptl_crystal_size_mid 0.25
_exptl_crystal_size_min 0.25
_refine_diff_density_max 1.257
_refine_diff_density_min -0.720
_refine_diff_density_rms 0.170
_refine_ls_extinction_coef 0.0106(8)
_refine_ls_extinction_expression Fc^*^=kFc[1+0.001xFc^2^\l^3^/sin(2\q)]^-1/4^
_refine_ls_extinction_method SHELXL
_refine_ls_goodness_of_fit_ref 1.145
_refine_ls_hydrogen_treatment constr
_refine_ls_matrix_type full
_refine_ls_number_parameters 1049
_refine_ls_number_reflns 20087
_refine_ls_number_restraints 10
_refine_ls_restrained_S_all 1.146
_refine_ls_R_factor_all 0.1154
_refine_ls_R_factor_gt 0.0794
_refine_ls_shift/su_max 0.023
_refine_ls_shift/su_mean 0.000
_refine_ls_structure_factor_coef Fsqd
_refine_ls_weighting_details 'calc w=1/[\s^2^(Fo^2^)+(0.0923P)^2^+22.7495P] where P=(Fo^2^+2Fc^2^)/3'
_refine_ls_weighting_scheme calc
_refine_ls_wR_factor_gt 0.2503
_refine_ls_wR_factor_ref 0.2739
_reflns_number_gt 13827
_reflns_number_total 20087
_reflns_threshold_expression >2sigma(I)
_cod_data_source_file ic801553s_si_006.cif
_cod_data_source_block ic10231
_cod_depositor_comments
;
The following automatic conversions were performed:
'_symmetry_cell_setting' value 'Triclinic' changed to 'triclinic'
according to '/home/saulius/struct/CIF-dictionaries/cif_core.dic'
dictionary named 'cif_core.dic' version 2.4.1 from 2010-06-29.

Automatic conversion script
Id: cif_fix_enum 1527 2010-12-29 10:47:43Z saulius 
;
_cod_original_cell_volume 4388.57(10)
_cod_original_formula_sum 'C98 H86 Mn N5 O0.50 P4 S6'
_cod_database_code 4306737

loop_
_symmetry_equiv_pos_as_xyz
'x, y, z'
'-x, -y, -z'

loop_
_atom_site_label
_atom_site_type_symbol
_atom_site_fract_x
_atom_site_fract_y
_atom_site_fract_z
_atom_site_U_iso_or_equiv
_atom_site_adp_type
_atom_site_occupancy
_atom_site_symmetry_multiplicity
_atom_site_calc_flag
_atom_site_refinement_flags
_atom_site_disorder_assembly
_atom_site_disorder_group
Mn Mn 0.94956(6) 0.22585(6) 0.25711(4) 0.0282(2) Uani 1 1 d . . .
S1 S 1.04492(11) 0.38173(11) 0.32799(6) 0.0339(3) Uani 1 1 d . . .
S2 S 1.06846(11) 0.28524(12) 0.20135(6) 0.0334(3) Uani 1 1 d . . .
S3 S 1.03088(11) 0.14720(11) 0.30932(6) 0.0330(3) Uani 1 1 d . . .
S4 S 0.88914(11) 0.06825(12) 0.18420(6) 0.0359(3) Uani 1 1 d . . .
S5 S 0.82764(12) 0.19955(12) 0.31531(7) 0.0349(3) Uani 1 1 d . . .
S6 S 0.83676(11) 0.27476(12) 0.20402(7) 0.0350(3) Uani 1 1 d . . .
C1 C 1.1431(5) 0.4528(5) 0.2976(3) 0.0367(13) Uani 1 1 d . . .
C2 C 1.2127(5) 0.5524(5) 0.3294(3) 0.0449(16) Uani 1 1 d . . .
H2A H 1.2065 0.5809 0.3675 0.054 Uiso 1 1 calc R . .
C3 C 1.2903(5) 0.6100(5) 0.3064(4) 0.0521(19) Uani 1 1 d . . .
H3A H 1.3364 0.6777 0.3283 0.062 Uiso 1 1 calc R . .
C4 C 1.3000(5) 0.5682(6) 0.2513(4) 0.053(2) Uani 1 1 d . . .
H4A H 1.3534 0.6071 0.2354 0.063 Uiso 1 1 calc R . .
C5 C 1.2324(5) 0.4696(6) 0.2191(3) 0.0460(16) Uani 1 1 d . . .
H5A H 1.2399 0.4415 0.1812 0.055 Uiso 1 1 calc R . .
C6 C 1.1530(4) 0.4113(5) 0.2418(3) 0.0351(13) Uani 1 1 d . . .
C7 C 0.9933(4) 0.0177(4) 0.2670(3) 0.0325(12) Uani 1 1 d . . .
C8 C 1.0255(5) -0.0513(5) 0.2885(3) 0.0393(14) Uani 1 1 d . . .
H8A H 1.0658 -0.0289 0.3265 0.047 Uiso 1 1 calc R . .
C9 C 0.9988(5) -0.1524(5) 0.2546(3) 0.0457(16) Uani 1 1 d . . .
H9A H 1.0195 -0.1993 0.2696 0.055 Uiso 1 1 calc R . .
C10 C 0.9423(6) -0.1841(5) 0.1992(3) 0.0485(17) Uani 1 1 d . . .
H10A H 0.9258 -0.2525 0.1756 0.058 Uiso 1 1 calc R . .
C11 C 0.9095(5) -0.1175(5) 0.1779(3) 0.0423(15) Uani 1 1 d . . .
H11A H 0.8689 -0.1413 0.1399 0.051 Uiso 1 1 calc R . .
C12 C 0.9346(4) -0.0150(5) 0.2109(3) 0.0337(12) Uani 1 1 d . . .
C13 C 0.7260(4) 0.2315(4) 0.2870(3) 0.0313(12) Uani 1 1 d . . .
C14 C 0.6408(5) 0.2249(5) 0.3141(3) 0.0401(14) Uani 1 1 d . . .
H14A H 0.6397 0.2068 0.3490 0.048 Uiso 1 1 calc R . .
C15 C 0.5588(5) 0.2448(5) 0.2899(3) 0.0447(16) Uani 1 1 d . . .
H15A H 0.5019 0.2410 0.3086 0.054 Uiso 1 1 calc R . .
C16 C 0.5584(5) 0.2704(5) 0.2385(3) 0.0451(16) Uani 1 1 d . . .
H16A H 0.5008 0.2822 0.2216 0.054 Uiso 1 1 calc R . .
C17 C 0.6426(5) 0.2785(5) 0.2122(3) 0.0404(14) Uani 1 1 d . . .
H17A H 0.6427 0.2968 0.1773 0.049 Uiso 1 1 calc R . .
C18 C 0.7275(4) 0.2601(4) 0.2360(3) 0.0334(12) Uani 1 1 d . . .
P1 P 0.66436(11) 0.63020(11) 0.29705(6) 0.0263(3) Uani 1 1 d . . .
P2 P 0.57463(11) 0.55440(11) 0.39142(6) 0.0274(3) Uani 1 1 d . . .
N1 N 0.5873(3) 0.5659(4) 0.32956(19) 0.0292(10) Uani 1 1 d . . .
C19 C 0.7957(4) 0.6397(4) 0.3165(2) 0.0308(12) Uani 1 1 d . . .
C20 C 0.8650(5) 0.7188(5) 0.3638(3) 0.0384(14) Uani 1 1 d . . .
H20A H 0.8467 0.7743 0.3823 0.046 Uiso 1 1 calc R . .
C21 C 0.9604(5) 0.7160(6) 0.3835(3) 0.0531(18) Uani 1 1 d . . .
H21A H 1.0081 0.7701 0.4153 0.064 Uiso 1 1 calc R . .
C22 C 0.9858(6) 0.6351(7) 0.3572(3) 0.056(2) Uani 1 1 d . . .
H22A H 1.0512 0.6336 0.3713 0.067 Uiso 1 1 calc R . .
C23 C 0.9191(6) 0.5567(7) 0.3113(3) 0.057(2) Uani 1 1 d . . .
H23A H 0.9381 0.5011 0.2937 0.069 Uiso 1 1 calc R . .
C24 C 0.8227(5) 0.5583(5) 0.2900(3) 0.0416(14) Uani 1 1 d . . .
H24A H 0.7762 0.5042 0.2578 0.050 Uiso 1 1 calc R . .
C25 C 0.6644(4) 0.7579(4) 0.3072(2) 0.0291(11) Uani 1 1 d . . .
C26 C 0.7486(5) 0.8406(5) 0.3028(3) 0.0373(13) Uani 1 1 d . . .
H26A H 0.8099 0.8312 0.2941 0.045 Uiso 1 1 calc R . .
C27 C 0.7423(5) 0.9365(5) 0.3113(3) 0.0445(15) Uani 1 1 d . . .
H27A H 0.7999 0.9933 0.3088 0.053 Uiso 1 1 calc R . .
C28 C 0.6527(5) 0.9504(5) 0.3232(3) 0.0430(15) Uani 1 1 d . . .
H28A H 0.6494 1.0168 0.3296 0.052 Uiso 1 1 calc R . .
C29 C 0.5673(5) 0.8673(5) 0.3259(3) 0.0363(13) Uani 1 1 d . . .
H29A H 0.5051 0.8765 0.3331 0.044 Uiso 1 1 calc R . .
C30 C 0.5732(4) 0.7717(5) 0.3182(2) 0.0317(12) Uani 1 1 d . . .
H30A H 0.5152 0.7150 0.3204 0.038 Uiso 1 1 calc R . .
C31 C 0.6165(4) 0.5630(4) 0.2217(2) 0.0296(12) Uani 1 1 d . . .
C32 C 0.6703(5) 0.5975(5) 0.1811(3) 0.0382(14) Uani 1 1 d . . .
H32A H 0.7348 0.6551 0.1932 0.046 Uiso 1 1 calc R . .
C33 C 0.6299(6) 0.5478(6) 0.1226(3) 0.0453(16) Uani 1 1 d . . .
H33A H 0.6665 0.5717 0.0948 0.054 Uiso 1 1 calc R . .
C34 C 0.5372(6) 0.4642(6) 0.1053(3) 0.0467(17) Uani 1 1 d . . .
H34A H 0.5102 0.4296 0.0654 0.056 Uiso 1 1 calc R . .
C35 C 0.4828(6) 0.4298(5) 0.1452(3) 0.0472(16) Uani 1 1 d . . .
H35A H 0.4183 0.3722 0.1326 0.057 Uiso 1 1 calc R . .
C36 C 0.5216(5) 0.4787(5) 0.2037(3) 0.0369(13) Uani 1 1 d . . .
H36A H 0.4840 0.4550 0.2311 0.044 Uiso 1 1 calc R . .
C37 C 0.4697(4) 0.4338(4) 0.3806(2) 0.0268(11) Uani 1 1 d . . .
C38 C 0.4762(4) 0.3686(4) 0.4141(2) 0.0296(12) Uani 1 1 d . . .
H38A H 0.5360 0.3889 0.4434 0.035 Uiso 1 1 calc R . .
C39 C 0.3942(5) 0.2736(5) 0.4040(3) 0.0341(13) Uani 1 1 d . . .
H39A H 0.3987 0.2287 0.4262 0.041 Uiso 1 1 calc R . .
C40 C 0.3067(5) 0.2447(5) 0.3619(3) 0.0367(13) Uani 1 1 d . . .
H40A H 0.2511 0.1800 0.3552 0.044 Uiso 1 1 calc R . .
C41 C 0.3000(5) 0.3102(5) 0.3293(3) 0.0358(13) Uani 1 1 d . . .
H41A H 0.2394 0.2905 0.3006 0.043 Uiso 1 1 calc R . .
C42 C 0.3810(4) 0.4039(4) 0.3385(2) 0.0306(12) Uani 1 1 d . . .
H42A H 0.3760 0.4480 0.3159 0.037 Uiso 1 1 calc R . .
C43 C 0.5389(5) 0.6553(5) 0.4321(2) 0.0343(13) Uani 1 1 d . . .
C44 C 0.4410(5) 0.6354(5) 0.4446(3) 0.0431(15) Uani 1 1 d . . .
H44A H 0.3935 0.5661 0.4367 0.052 Uiso 1 1 calc R . .
C45 C 0.4116(7) 0.7173(7) 0.4688(3) 0.062(2) Uani 1 1 d . . .
H45A H 0.3440 0.7028 0.4772 0.074 Uiso 1 1 calc R . .
C46 C 0.4774(8) 0.8164(7) 0.4804(3) 0.062(2) Uani 1 1 d . . .
H46A H 0.4559 0.8710 0.4964 0.074 Uiso 1 1 calc R . .
C47 C 0.5764(8) 0.8382(5) 0.4690(3) 0.058(2) Uani 1 1 d . . .
H47A H 0.6230 0.9080 0.4776 0.070 Uiso 1 1 calc R . .
C48 C 0.6084(6) 0.7589(5) 0.4452(3) 0.0470(17) Uani 1 1 d . . .
H48A H 0.6767 0.7745 0.4377 0.056 Uiso 1 1 calc R . .
C49 C 0.6869(4) 0.5502(5) 0.4333(2) 0.0322(12) Uani 1 1 d . . .
C50 C 0.7209(5) 0.6024(6) 0.4918(3) 0.0444(15) Uani 1 1 d . . .
H50A H 0.6895 0.6469 0.5102 0.053 Uiso 1 1 calc R . .
C51 C 0.8010(6) 0.5886(7) 0.5228(3) 0.057(2) Uani 1 1 d . . .
H51A H 0.8237 0.6227 0.5629 0.068 Uiso 1 1 calc R . .
C52 C 0.8486(6) 0.5259(7) 0.4961(4) 0.063(2) Uani 1 1 d . . .
H52A H 0.9046 0.5182 0.5178 0.076 Uiso 1 1 calc R . .
C53 C 0.8150(5) 0.4742(6) 0.4379(3) 0.0497(17) Uani 1 1 d . . .
H53A H 0.8468 0.4298 0.4198 0.060 Uiso 1 1 calc R . .
C54 C 0.7351(5) 0.4872(5) 0.4061(3) 0.0396(14) Uani 1 1 d . . .
H54A H 0.7131 0.4534 0.3659 0.047 Uiso 1 1 calc R . .
P3 P 0.31104(11) -0.10762(11) 0.19622(6) 0.0274(3) Uani 1 1 d . . .
P4 P 0.15548(11) -0.28732(11) 0.10174(6) 0.0278(3) Uani 1 1 d . . .
N2 N 0.2150(4) -0.2117(4) 0.1636(2) 0.0318(10) Uani 1 1 d . . .
C55 C 0.2967(4) 0.0030(4) 0.1796(2) 0.0313(12) Uani 1 1 d . . .
C56 C 0.2301(5) 0.0419(5) 0.2063(3) 0.0351(13) Uani 1 1 d . . .
H56A H 0.2022 0.0168 0.2362 0.042 Uiso 1 1 calc R . .
C57 C 0.2038(5) 0.1171(5) 0.1899(3) 0.0426(15) Uani 1 1 d . . .
H57A H 0.1565 0.1421 0.2076 0.051 Uiso 1 1 calc R . .
C58 C 0.2468(5) 0.1557(5) 0.1476(3) 0.0442(15) Uani 1 1 d . . .
H58A H 0.2303 0.2083 0.1366 0.053 Uiso 1 1 calc R . .
C59 C 0.3141(5) 0.1173(5) 0.1213(3) 0.0452(16) Uani 1 1 d . . .
H59A H 0.3438 0.1443 0.0924 0.054 Uiso 1 1 calc R . .
C60 C 0.3387(5) 0.0407(5) 0.1363(3) 0.0366(13) Uani 1 1 d . . .
H60A H 0.3838 0.0138 0.1174 0.044 Uiso 1 1 calc R . .
C61 C 0.4355(4) -0.1110(5) 0.1855(2) 0.0300(12) Uani 1 1 d . . .
C62 C 0.5218(5) -0.0220(5) 0.1911(3) 0.0355(13) Uani 1 1 d . . .
H62A H 0.5156 0.0432 0.1989 0.043 Uiso 1 1 calc R . .
C63 C 0.6170(5) -0.0291(5) 0.1852(3) 0.0419(15) Uani 1 1 d . . .
H63A H 0.6762 0.0313 0.1891 0.050 Uiso 1 1 calc R . .
C64 C 0.6254(5) -0.1247(6) 0.1738(3) 0.0472(17) Uani 1 1 d . . .
H64A H 0.6902 -0.1295 0.1688 0.057 Uiso 1 1 calc R . .
C65 C 0.5407(5) -0.2131(5) 0.1694(3) 0.0410(15) Uani 1 1 d . . .
H65A H 0.5476 -0.2780 0.1623 0.049 Uiso 1 1 calc R . .
C66 C 0.4458(5) -0.2062(5) 0.1756(2) 0.0340(13) Uani 1 1 d . . .
H66A H 0.3874 -0.2665 0.1730 0.041 Uiso 1 1 calc R . .
C67 C 0.3148(4) -0.0878(4) 0.2721(2) 0.0295(11) Uani 1 1 d . . .
C68 C 0.3896(5) 0.0010(5) 0.3114(3) 0.0392(14) Uani 1 1 d . . .
H68A H 0.4352 0.0527 0.2980 0.047 Uiso 1 1 calc R . .
C69 C 0.3974(6) 0.0142(5) 0.3696(3) 0.0455(16) Uani 1 1 d . . .
H69A H 0.4488 0.0749 0.3961 0.055 Uiso 1 1 calc R . .
C70 C 0.3325(6) -0.0588(6) 0.3899(3) 0.0482(17) Uani 1 1 d . . .
H70A H 0.3383 -0.0486 0.4302 0.058 Uiso 1 1 calc R . .
C71 C 0.2580(6) -0.1480(6) 0.3512(3) 0.0474(16) Uani 1 1 d . . .
H71A H 0.2132 -0.1992 0.3653 0.057 Uiso 1 1 calc R . .
C72 C 0.2480(5) -0.1634(5) 0.2919(3) 0.0371(13) Uani 1 1 d . . .
H72A H 0.1966 -0.2244 0.2656 0.045 Uiso 1 1 calc R . .
C73 C 0.0419(4) -0.3826(4) 0.1121(2) 0.0283(11) Uani 1 1 d . . .
C74 C 0.0524(5) -0.4230(5) 0.1580(3) 0.0351(13) Uani 1 1 d . . .
H74A H 0.1181 -0.3992 0.1832 0.042 Uiso 1 1 calc R . .
C75 C -0.0328(5) -0.4974(5) 0.1668(3) 0.0416(14) Uani 1 1 d . . .
H75A H -0.0256 -0.5265 0.1974 0.050 Uiso 1 1 calc R . .
C76 C -0.1294(5) -0.5298(5) 0.1307(3) 0.0420(15) Uani 1 1 d . . .
H76A H -0.1882 -0.5801 0.1373 0.050 Uiso 1 1 calc R . .
C77 C -0.1410(5) -0.4903(5) 0.0857(3) 0.0396(14) Uani 1 1 d . . .
H77A H -0.2073 -0.5125 0.0614 0.048 Uiso 1 1 calc R . .
C78 C -0.0544(4) -0.4172(4) 0.0761(3) 0.0337(12) Uani 1 1 d . . .
H78A H -0.0614 -0.3908 0.0444 0.040 Uiso 1 1 calc R . .
C79 C 0.1105(4) -0.2308(5) 0.0510(2) 0.0329(12) Uani 1 1 d . . .
C80 C 0.0814(5) -0.1475(5) 0.0702(3) 0.0425(15) Uani 1 1 d . . .
H80A H 0.0877 -0.1184 0.1102 0.051 Uiso 1 1 calc R . .
C81 C 0.0435(7) -0.1075(6) 0.0310(4) 0.065(2) Uani 1 1 d . . .
H81A H 0.0247 -0.0498 0.0442 0.078 Uiso 1 1 calc R . .
C82 C 0.0325(7) -0.1502(7) -0.0271(4) 0.067(2) Uani 1 1 d . . .
H82A H 0.0064 -0.1217 -0.0537 0.080 Uiso 1 1 calc R . .
C83 C 0.0589(6) -0.2335(7) -0.0469(3) 0.058(2) Uani 1 1 d . . .
H83A H 0.0499 -0.2635 -0.0871 0.069 Uiso 1 1 calc R . .
C84 C 0.0984(5) -0.2737(6) -0.0083(3) 0.0442(15) Uani 1 1 d . . .
H84A H 0.1176 -0.3309 -0.0220 0.053 Uiso 1 1 calc R . .
C85 C 0.2330(5) -0.3527(5) 0.0682(2) 0.0347(13) Uani 1 1 d . . .
C86 C 0.3163(5) -0.2970(6) 0.0462(3) 0.0428(15) Uani 1 1 d . . .
H86A H 0.3242 -0.2299 0.0439 0.051 Uiso 1 1 calc R . .
C87 C 0.3864(5) -0.3389(7) 0.0279(3) 0.0526(19) Uani 1 1 d . . .
H87A H 0.4416 -0.3018 0.0123 0.063 Uiso 1 1 calc R . .
C88 C 0.3758(6) -0.4352(7) 0.0325(3) 0.058(2) Uani 1 1 d . . .
H88A H 0.4254 -0.4634 0.0209 0.070 Uiso 1 1 calc R . .
C89 C 0.2954(7) -0.4911(7) 0.0534(3) 0.063(2) Uani 1 1 d . . .
H89A H 0.2889 -0.5578 0.0559 0.076 Uiso 1 1 calc R . .
C90 C 0.2225(6) -0.4499(6) 0.0713(3) 0.0470(16) Uani 1 1 d . . .
H90A H 0.1661 -0.4888 0.0855 0.056 Uiso 1 1 calc R . .
N3 N 0.4931(10) 0.1312(12) 0.0320(6) 0.141(5) Uani 1 1 d . . .
C91 C 0.5676(8) 0.1229(10) 0.0485(5) 0.097(4) Uani 1 1 d D . .
C92 C 0.6637(10) 0.1066(13) 0.0669(6) 0.133(5) Uani 1 1 d D . .
H92A H 0.6749 0.1151 0.1084 0.200 Uiso 1 1 d R . .
H92B H 0.7232 0.1573 0.0584 0.200 Uiso 1 1 d R . .
H92C H 0.6565 0.0367 0.0461 0.200 Uiso 1 1 d R . .
N4 N 0.6594(9) 0.7034(9) 0.0176(5) 0.112(4) Uani 1 1 d . . .
C93 C 0.7011(8) 0.7859(8) 0.0248(4) 0.082(3) Uani 1 1 d D . .
C94 C 0.7543(12) 0.8980(8) 0.0330(5) 0.127(5) Uani 1 1 d D . .
H94A H 0.7702 0.9372 0.0729 0.190 Uiso 1 1 d R . .
H94B H 0.7129 0.9231 0.0110 0.190 Uiso 1 1 d R . .
H94C H 0.8166 0.9014 0.0189 0.190 Uiso 1 1 d R . .
N5 N 0.2500(9) 0.8614(10) 0.5083(5) 0.123(4) Uani 1 1 d D A .
C95 C 0.1751(10) 0.8237(11) 0.5217(6) 0.113(4) Uiso 1 1 d D . .
C96 C 0.085(2) 0.832(2) 0.5483(15) 0.146(12) Uiso 0.50 1 d PD A 1
H96A H 0.0940 0.9051 0.5614 0.219 Uiso 0.50 1 calc PR A 1
H96B H 0.0826 0.8041 0.5811 0.219 Uiso 0.50 1 calc PR A 1
H96C H 0.0201 0.7932 0.5196 0.219 Uiso 0.50 1 calc PR A 1
C96' C 0.0744(17) 0.770(2) 0.5369(14) 0.136(11) Uiso 0.50 1 d PD A 2
H96D H 0.0591 0.6953 0.5266 0.204 Uiso 0.50 1 calc PR A 2
H96E H 0.0185 0.7820 0.5158 0.204 Uiso 0.50 1 calc PR A 2
H96F H 0.0793 0.7960 0.5784 0.204 Uiso 0.50 1 calc PR A 2
O1 O -0.0139(11) 0.0233(9) 0.5034(6) 0.075(4) Uani 0.50 1 d PD . .
C97 C -0.1145(12) -0.0533(15) 0.4950(7) 0.081(6) Uani 0.50 1 d PD . 1
H97A H -0.1140 -0.1203 0.4778 0.097 Uiso 0.50 1 d PR . 1
H97B H -0.1637 -0.0416 0.4697 0.097 Uiso 0.50 1 d PR . 1
C98 C -0.1449(19) -0.049(2) 0.5519(8) 0.079(7) Uani 0.50 1 d PD B 1
H98A H -0.2130 -0.1004 0.5468 0.118 Uiso 0.50 1 d PR B 1
H98B H -0.0956 -0.0609 0.5768 0.118 Uiso 0.50 1 d PR B 1
H98C H -0.1456 0.0184 0.5686 0.118 Uiso 0.50 1 d PR B 1
C97' C 0.0178(15) 0.029(2) 0.4507(7) 0.098(8) Uani 0.50 1 d PD . 2
H97C H -0.0225 0.0561 0.4297 0.118 Uiso 0.50 1 d PR . 2
H97D H 0.0094 -0.0384 0.4273 0.118 Uiso 0.50 1 d PR . 2
C98' C 0.1296(17) 0.0996(19) 0.4669(12) 0.105(10) Uani 0.50 1 d PD C 2
H98G H 0.1558 0.1067 0.4327 0.157 Uiso 0.50 1 d PR C 2
H98D H 0.1365 0.1661 0.4904 0.157 Uiso 0.50 1 d PR C 2
H98E H 0.1686 0.0712 0.4880 0.157 Uiso 0.50 1 d PR C 2

loop_
_atom_site_aniso_label
_atom_site_aniso_U_11
_atom_site_aniso_U_22
_atom_site_aniso_U_33
_atom_site_aniso_U_23
_atom_site_aniso_U_13
_atom_site_aniso_U_12
Mn 0.0226(4) 0.0278(4) 0.0337(5) 0.0143(4) 0.0016(3) 0.0068(3)
S1 0.0300(7) 0.0297(7) 0.0388(8) 0.0114(6) 0.0000(6) 0.0085(6)
S2 0.0258(7) 0.0381(8) 0.0371(8) 0.0175(6) 0.0049(6) 0.0094(6)
S3 0.0293(7) 0.0322(7) 0.0377(8) 0.0163(6) -0.0002(6) 0.0101(6)
S4 0.0303(7) 0.0341(8) 0.0375(8) 0.0091(6) -0.0019(6) 0.0086(6)
S5 0.0328(7) 0.0367(8) 0.0390(8) 0.0198(6) 0.0083(6) 0.0117(6)
S6 0.0259(7) 0.0426(8) 0.0419(8) 0.0251(7) 0.0043(6) 0.0119(6)
C1 0.029(3) 0.032(3) 0.052(4) 0.016(3) 0.000(3) 0.014(3)
C2 0.031(3) 0.034(3) 0.068(4) 0.016(3) -0.001(3) 0.012(3)
C3 0.027(3) 0.032(3) 0.091(6) 0.024(4) -0.002(3) 0.003(3)
C4 0.025(3) 0.052(4) 0.084(6) 0.047(4) 0.000(3) 0.004(3)
C5 0.031(3) 0.057(4) 0.059(4) 0.041(4) 0.005(3) 0.013(3)
C6 0.023(3) 0.036(3) 0.050(4) 0.027(3) -0.002(2) 0.009(2)
C7 0.026(3) 0.031(3) 0.046(3) 0.018(3) 0.012(2) 0.012(2)
C8 0.034(3) 0.042(4) 0.052(4) 0.025(3) 0.014(3) 0.018(3)
C9 0.043(4) 0.043(4) 0.069(5) 0.030(3) 0.026(3) 0.024(3)
C10 0.048(4) 0.037(4) 0.065(5) 0.014(3) 0.026(4) 0.019(3)
C11 0.041(3) 0.042(4) 0.046(4) 0.010(3) 0.014(3) 0.018(3)
C12 0.023(3) 0.032(3) 0.044(3) 0.011(3) 0.009(2) 0.008(2)
C13 0.027(3) 0.024(3) 0.039(3) 0.006(2) 0.002(2) 0.008(2)
C14 0.040(3) 0.033(3) 0.047(4) 0.009(3) 0.014(3) 0.013(3)
C15 0.038(3) 0.033(3) 0.065(4) 0.008(3) 0.017(3) 0.017(3)
C16 0.029(3) 0.037(3) 0.068(5) 0.013(3) 0.004(3) 0.016(3)
C17 0.032(3) 0.035(3) 0.055(4) 0.020(3) 0.003(3) 0.011(3)
C18 0.024(3) 0.027(3) 0.046(3) 0.012(3) 0.004(2) 0.006(2)
P1 0.0269(7) 0.0271(7) 0.0262(7) 0.0100(5) 0.0046(5) 0.0105(6)
P2 0.0288(7) 0.0264(7) 0.0254(7) 0.0096(5) 0.0029(5) 0.0081(6)
N1 0.025(2) 0.029(2) 0.028(2) 0.0084(19) 0.0004(18) 0.0049(19)
C19 0.026(3) 0.036(3) 0.035(3) 0.015(2) 0.007(2) 0.015(2)
C20 0.035(3) 0.044(4) 0.037(3) 0.015(3) 0.004(3) 0.015(3)
C21 0.030(3) 0.069(5) 0.055(4) 0.023(4) 0.000(3) 0.012(3)
C22 0.036(4) 0.088(6) 0.062(5) 0.043(4) 0.012(3) 0.032(4)
C23 0.065(5) 0.083(6) 0.054(4) 0.029(4) 0.021(4) 0.055(5)
C24 0.046(4) 0.047(4) 0.040(3) 0.016(3) 0.007(3) 0.026(3)
C25 0.030(3) 0.031(3) 0.029(3) 0.012(2) 0.005(2) 0.011(2)
C26 0.036(3) 0.034(3) 0.046(3) 0.014(3) 0.015(3) 0.015(3)
C27 0.046(4) 0.031(3) 0.061(4) 0.022(3) 0.020(3) 0.012(3)
C28 0.055(4) 0.037(3) 0.047(4) 0.015(3) 0.014(3) 0.026(3)
C29 0.041(3) 0.043(3) 0.038(3) 0.018(3) 0.012(3) 0.026(3)
C30 0.030(3) 0.037(3) 0.031(3) 0.014(2) 0.007(2) 0.014(2)
C31 0.034(3) 0.031(3) 0.028(3) 0.010(2) 0.006(2) 0.017(2)
C32 0.038(3) 0.046(4) 0.035(3) 0.017(3) 0.011(3) 0.016(3)
C33 0.052(4) 0.064(5) 0.034(3) 0.023(3) 0.016(3) 0.031(4)
C34 0.058(4) 0.061(4) 0.028(3) 0.009(3) 0.002(3) 0.036(4)
C35 0.048(4) 0.045(4) 0.035(3) 0.004(3) -0.003(3) 0.010(3)
C36 0.041(3) 0.036(3) 0.030(3) 0.013(2) 0.003(2) 0.009(3)
C37 0.028(3) 0.024(3) 0.031(3) 0.012(2) 0.008(2) 0.009(2)
C38 0.031(3) 0.037(3) 0.027(3) 0.016(2) 0.007(2) 0.015(2)
C39 0.037(3) 0.037(3) 0.038(3) 0.022(3) 0.013(3) 0.018(3)
C40 0.029(3) 0.032(3) 0.046(3) 0.015(3) 0.011(3) 0.005(2)
C41 0.029(3) 0.037(3) 0.040(3) 0.013(3) 0.001(2) 0.010(3)
C42 0.032(3) 0.030(3) 0.033(3) 0.016(2) 0.004(2) 0.012(2)
C43 0.041(3) 0.032(3) 0.028(3) 0.007(2) 0.003(2) 0.013(3)
C44 0.048(4) 0.047(4) 0.034(3) 0.004(3) -0.005(3) 0.026(3)
C45 0.069(5) 0.079(6) 0.042(4) -0.005(4) -0.005(4) 0.052(5)
C46 0.103(7) 0.059(5) 0.033(4) 0.002(3) -0.007(4) 0.056(5)
C47 0.104(7) 0.033(4) 0.030(3) 0.005(3) 0.002(4) 0.022(4)
C48 0.071(5) 0.033(3) 0.030(3) 0.010(3) 0.014(3) 0.011(3)
C49 0.028(3) 0.037(3) 0.030(3) 0.015(2) 0.001(2) 0.008(2)
C50 0.030(3) 0.059(4) 0.038(3) 0.014(3) 0.001(3) 0.012(3)
C51 0.044(4) 0.082(6) 0.039(4) 0.023(4) -0.003(3) 0.018(4)
C52 0.038(4) 0.090(6) 0.061(5) 0.029(4) -0.001(3) 0.022(4)
C53 0.043(4) 0.057(4) 0.059(4) 0.031(4) 0.006(3) 0.025(3)
C54 0.041(3) 0.033(3) 0.044(3) 0.016(3) 0.005(3) 0.012(3)
P3 0.0262(7) 0.0289(7) 0.0274(7) 0.0091(6) 0.0041(5) 0.0107(6)
P4 0.0267(7) 0.0306(7) 0.0266(7) 0.0089(6) 0.0045(5) 0.0114(6)
N2 0.031(2) 0.033(3) 0.031(2) 0.010(2) 0.0056(19) 0.010(2)
C55 0.032(3) 0.029(3) 0.032(3) 0.010(2) 0.004(2) 0.011(2)
C56 0.036(3) 0.038(3) 0.036(3) 0.015(3) 0.007(2) 0.017(3)
C57 0.045(4) 0.037(3) 0.049(4) 0.014(3) 0.007(3) 0.021(3)
C58 0.044(4) 0.040(4) 0.053(4) 0.025(3) 0.004(3) 0.016(3)
C59 0.048(4) 0.046(4) 0.043(4) 0.025(3) 0.010(3) 0.012(3)
C60 0.029(3) 0.044(3) 0.037(3) 0.015(3) 0.005(2) 0.012(3)
C61 0.028(3) 0.038(3) 0.024(3) 0.007(2) 0.003(2) 0.014(2)
C62 0.031(3) 0.033(3) 0.039(3) 0.008(3) 0.006(2) 0.009(3)
C63 0.029(3) 0.046(4) 0.046(4) 0.011(3) 0.006(3) 0.010(3)
C64 0.034(3) 0.063(5) 0.043(4) 0.004(3) 0.006(3) 0.026(3)
C65 0.045(4) 0.045(4) 0.035(3) 0.005(3) -0.001(3) 0.027(3)
C66 0.030(3) 0.036(3) 0.033(3) 0.008(2) 0.000(2) 0.013(3)
C67 0.033(3) 0.031(3) 0.028(3) 0.009(2) 0.005(2) 0.016(2)
C68 0.047(4) 0.033(3) 0.035(3) 0.006(3) 0.002(3) 0.016(3)
C69 0.060(4) 0.038(4) 0.033(3) -0.001(3) 0.000(3) 0.022(3)
C70 0.071(5) 0.059(4) 0.028(3) 0.010(3) 0.009(3) 0.043(4)
C71 0.058(4) 0.051(4) 0.042(4) 0.023(3) 0.020(3) 0.022(3)
C72 0.036(3) 0.038(3) 0.035(3) 0.010(3) 0.008(2) 0.012(3)
C73 0.029(3) 0.026(3) 0.030(3) 0.007(2) 0.005(2) 0.010(2)
C74 0.032(3) 0.038(3) 0.034(3) 0.012(3) 0.003(2) 0.011(3)
C75 0.045(4) 0.037(3) 0.044(4) 0.019(3) 0.014(3) 0.011(3)
C76 0.036(3) 0.037(3) 0.051(4) 0.018(3) 0.015(3) 0.006(3)
C77 0.029(3) 0.040(3) 0.043(3) 0.006(3) 0.000(3) 0.010(3)
C78 0.032(3) 0.033(3) 0.034(3) 0.007(2) 0.003(2) 0.013(3)
C79 0.027(3) 0.035(3) 0.036(3) 0.016(2) 0.005(2) 0.008(2)
C80 0.035(3) 0.041(4) 0.048(4) 0.011(3) -0.001(3) 0.014(3)
C81 0.065(5) 0.052(5) 0.074(6) 0.013(4) -0.018(4) 0.030(4)
C82 0.073(6) 0.063(5) 0.068(5) 0.035(4) -0.008(4) 0.025(4)
C83 0.068(5) 0.075(5) 0.040(4) 0.028(4) 0.005(3) 0.033(4)
C84 0.045(4) 0.055(4) 0.038(3) 0.020(3) 0.007(3) 0.021(3)
C85 0.031(3) 0.047(4) 0.026(3) 0.007(2) 0.001(2) 0.019(3)
C86 0.035(3) 0.056(4) 0.033(3) 0.006(3) 0.004(3) 0.016(3)
C87 0.036(3) 0.088(6) 0.033(3) 0.010(4) 0.007(3) 0.027(4)
C88 0.057(5) 0.105(7) 0.036(4) 0.026(4) 0.015(3) 0.055(5)
C89 0.093(6) 0.087(6) 0.047(4) 0.028(4) 0.023(4) 0.071(6)
C90 0.063(4) 0.061(4) 0.036(3) 0.018(3) 0.016(3) 0.041(4)
N3 0.088(8) 0.196(14) 0.136(10) 0.066(10) 0.009(7) 0.042(9)
C91 0.063(6) 0.133(10) 0.071(7) 0.021(7) 0.013(5) 0.013(7)
C92 0.103(10) 0.163(14) 0.102(10) 0.010(9) -0.017(8) 0.043(10)
N4 0.095(7) 0.091(7) 0.114(8) -0.010(6) 0.008(6) 0.024(6)
C93 0.077(7) 0.087(8) 0.061(6) -0.001(5) -0.002(5) 0.025(6)
C94 0.159(13) 0.104(10) 0.072(7) 0.028(7) -0.030(8) 0.010(9)
N5 0.111(8) 0.162(11) 0.139(9) 0.078(8) 0.067(8) 0.068(8)
O1 0.085(10) 0.069(11) 0.060(7) 0.006(8) 0.018(6) 0.024(7)
C97 0.059(11) 0.082(13) 0.069(12) 0.020(10) 0.011(9) -0.009(10)
C98 0.074(13) 0.100(19) 0.056(13) 0.024(12) 0.007(10) 0.025(14)
C97' 0.081(14) 0.14(2) 0.053(11) 0.032(12) 0.024(10) 0.017(14)
C98' 0.11(2) 0.070(17) 0.081(18) 0.020(14) -0.009(15) -0.018(15)

loop_
_atom_type_symbol
_atom_type_description
_atom_type_scat_dispersion_real
_atom_type_scat_dispersion_imag
_atom_type_scat_source
C C 0.0033 0.0016 'International Tables Vol C Tables 4.2.6.8 and 6.1.1.4'
H H 0.0000 0.0000 'International Tables Vol C Tables 4.2.6.8 and 6.1.1.4'
N N 0.0061 0.0033 'International Tables Vol C Tables 4.2.6.8 and 6.1.1.4'
O O 0.0106 0.0060 'International Tables Vol C Tables 4.2.6.8 and 6.1.1.4'
P P 0.1023 0.0942 'International Tables Vol C Tables 4.2.6.8 and 6.1.1.4'
S S 0.1246 0.1234 'International Tables Vol C Tables 4.2.6.8 and 6.1.1.4'
Mn Mn 0.3368 0.7283 'International Tables Vol C Tables 4.2.6.8 and 6.1.1.4'

loop_
_geom_angle_atom_site_label_1
_geom_angle_atom_site_label_2
_geom_angle_atom_site_label_3
_geom_angle
_geom_angle_site_symmetry_1
_geom_angle_site_symmetry_3
_geom_angle_publ_flag
S5 Mn S2 168.07(7) . . ?
S5 Mn S6 85.46(6) . . ?
S2 Mn S6 86.78(6) . . ?
S5 Mn S1 86.45(6) . . ?
S2 Mn S1 86.09(6) . . ?
S6 Mn S1 100.59(6) . . ?
S5 Mn S3 86.29(6) . . ?
S2 Mn S3 102.70(6) . . ?
S6 Mn S3 167.89(6) . . ?
S1 Mn S3 87.72(6) . . ?
S5 Mn S4 103.36(6) . . ?
S2 Mn S4 85.37(6) . . ?
S6 Mn S4 87.87(6) . . ?
S1 Mn S4 167.62(6) . . ?
S3 Mn S4 85.43(6) . . ?
C1 S1 Mn 106.2(2) . . ?
C6 S2 Mn 106.6(2) . . ?
C7 S3 Mn 106.9(2) . . ?
C12 S4 Mn 106.9(2) . . ?
C13 S5 Mn 107.3(2) . . ?
C18 S6 Mn 107.3(2) . . ?
C6 C1 C2 119.0(6) . . ?
C6 C1 S1 120.8(5) . . ?
C2 C1 S1 120.1(5) . . ?
C3 C2 C1 121.2(7) . . ?
C4 C3 C2 119.4(7) . . ?
C3 C4 C5 120.4(6) . . ?
C4 C5 C6 120.5(7) . . ?
C1 C6 C5 119.4(6) . . ?
C1 C6 S2 120.1(4) . . ?
C5 C6 S2 120.5(5) . . ?
C12 C7 C8 119.9(6) . . ?
C12 C7 S3 119.8(4) . . ?
C8 C7 S3 120.3(5) . . ?
C9 C8 C7 120.4(6) . . ?
C10 C9 C8 119.8(6) . . ?
C11 C10 C9 120.3(6) . . ?
C10 C11 C12 121.5(7) . . ?
C7 C12 C11 118.1(6) . . ?
C7 C12 S4 120.6(4) . . ?
C11 C12 S4 121.2(5) . . ?
C18 C13 C14 119.4(5) . . ?
C18 C13 S5 120.0(4) . . ?
C14 C13 S5 120.5(5) . . ?
C15 C14 C13 120.1(6) . . ?
C14 C15 C16 120.8(6) . . ?
C17 C16 C15 119.4(6) . . ?
C16 C17 C18 121.1(6) . . ?
C17 C18 C13 119.1(5) . . ?
C17 C18 S6 121.3(5) . . ?
C13 C18 S6 119.6(4) . . ?
N1 P1 C19 113.1(3) . . ?
N1 P1 C31 106.2(3) . . ?
C19 P1 C31 108.7(3) . . ?
N1 P1 C25 112.7(3) . . ?
C19 P1 C25 109.0(3) . . ?
C31 P1 C25 106.9(3) . . ?
N1 P2 C37 106.5(2) . . ?
N1 P2 C49 114.7(3) . . ?
C37 P2 C49 106.9(3) . . ?
N1 P2 C43 111.1(3) . . ?
C37 P2 C43 107.7(3) . . ?
C49 P2 C43 109.6(3) . . ?
P1 N1 P2 142.4(3) . . ?
C24 C19 C20 119.7(5) . . ?
C24 C19 P1 118.8(5) . . ?
C20 C19 P1 120.6(4) . . ?
C21 C20 C19 119.8(6) . . ?
C22 C21 C20 119.9(7) . . ?
C23 C22 C21 121.3(6) . . ?
C22 C23 C24 119.9(7) . . ?
C19 C24 C23 119.4(6) . . ?
C26 C25 C30 119.8(5) . . ?
C26 C25 P1 123.2(4) . . ?
C30 C25 P1 116.9(4) . . ?
C27 C26 C25 119.6(6) . . ?
C26 C27 C28 120.4(6) . . ?
C27 C28 C29 120.2(6) . . ?
C30 C29 C28 119.8(6) . . ?
C29 C30 C25 120.1(6) . . ?
C32 C31 C36 119.8(5) . . ?
C32 C31 P1 120.6(5) . . ?
C36 C31 P1 119.5(4) . . ?
C31 C32 C33 120.1(6) . . ?
C34 C33 C32 119.7(6) . . ?
C33 C34 C35 120.6(6) . . ?
C34 C35 C36 120.5(6) . . ?
C35 C36 C31 119.2(6) . . ?
C42 C37 C38 119.6(5) . . ?
C42 C37 P2 119.9(4) . . ?
C38 C37 P2 120.5(4) . . ?
C39 C38 C37 119.5(5) . . ?
C40 C39 C38 120.3(5) . . ?
C39 C40 C41 119.9(5) . . ?
C42 C41 C40 120.3(5) . . ?
C41 C42 C37 120.3(5) . . ?
C44 C43 C48 118.7(6) . . ?
C44 C43 P2 122.0(5) . . ?
C48 C43 P2 118.7(5) . . ?
C43 C44 C45 120.1(7) . . ?
C46 C45 C44 121.2(8) . . ?
C45 C46 C47 119.7(7) . . ?
C46 C47 C48 120.7(7) . . ?
C47 C48 C43 119.6(7) . . ?
C50 C49 C54 120.4(6) . . ?
C50 C49 P2 121.6(5) . . ?
C54 C49 P2 117.9(4) . . ?
C51 C50 C49 119.0(7) . . ?
C50 C51 C52 120.8(7) . . ?
C51 C52 C53 120.2(7) . . ?
C54 C53 C52 119.9(7) . . ?
C53 C54 C49 119.7(6) . . ?
N2 P3 C67 107.0(3) . . ?
N2 P3 C61 114.3(3) . . ?
C67 P3 C61 105.7(3) . . ?
N2 P3 C55 112.3(3) . . ?
C67 P3 C55 107.0(3) . . ?
C61 P3 C55 110.0(3) . . ?
N2 P4 C73 106.2(3) . . ?
N2 P4 C85 111.7(3) . . ?
C73 P4 C85 108.3(3) . . ?
N2 P4 C79 116.4(3) . . ?
C73 P4 C79 106.7(3) . . ?
C85 P4 C79 107.2(3) . . ?
P4 N2 P3 142.9(3) . . ?
C56 C55 C60 119.9(5) . . ?
C56 C55 P3 117.1(4) . . ?
C60 C55 P3 122.5(5) . . ?
C57 C56 C55 120.4(6) . . ?
C56 C57 C58 119.7(6) . . ?
C57 C58 C59 119.7(6) . . ?
C60 C59 C58 121.1(6) . . ?
C59 C60 C55 119.2(6) . . ?
C62 C61 C66 119.9(5) . . ?
C62 C61 P3 122.4(4) . . ?
C66 C61 P3 117.5(4) . . ?
C63 C62 C61 119.7(6) . . ?
C64 C63 C62 119.8(6) . . ?
C65 C64 C63 121.0(6) . . ?
C64 C65 C66 119.4(6) . . ?
C65 C66 C61 120.3(6) . . ?
C68 C67 C72 119.9(5) . . ?
C68 C67 P3 119.5(5) . . ?
C72 C67 P3 120.5(4) . . ?
C69 C68 C67 120.0(6) . . ?
C70 C69 C68 121.0(6) . . ?
C69 C70 C71 119.6(6) . . ?
C70 C71 C72 120.7(6) . . ?
C67 C72 C71 118.8(6) . . ?
C78 C73 C74 119.5(5) . . ?
C78 C73 P4 122.3(4) . . ?
C74 C73 P4 118.2(4) . . ?
C75 C74 C73 119.9(6) . . ?
C74 C75 C76 119.7(6) . . ?
C77 C76 C75 121.0(6) . . ?
C76 C77 C78 119.2(6) . . ?
C73 C78 C77 120.7(6) . . ?
C80 C79 C84 119.0(6) . . ?
C80 C79 P4 120.2(5) . . ?
C84 C79 P4 120.7(5) . . ?
C81 C80 C79 119.7(7) . . ?
C80 C81 C82 120.5(7) . . ?
C83 C82 C81 120.6(7) . . ?
C82 C83 C84 119.7(7) . . ?
C83 C84 C79 120.4(7) . . ?
C90 C85 C86 119.2(6) . . ?
C90 C85 P4 121.3(5) . . ?
C86 C85 P4 118.8(5) . . ?
C87 C86 C85 120.6(7) . . ?
C86 C87 C88 119.4(7) . . ?
C89 C88 C87 121.3(7) . . ?
C88 C89 C90 119.9(8) . . ?
C85 C90 C89 119.8(7) . . ?
N3 C91 C92 176.5(15) . . ?
N4 C93 C94 177.8(14) . . ?
N5 C95 C96' 177(2) . . ?
N5 C95 C96 150(2) . . ?
C96' C95 C96 32.3(4) . . ?
O1 O1 C97 92(2) 2_556 . ?
O1 O1 C97' 77(2) 2_556 . ?
C97 O1 C97' 112.1(14) . . ?
O1 O1 C97' 68.2(18) 2_556 2_556 ?
C97 O1 C97' 70.1(13) . 2_556 ?
C97' O1 C97' 144.9(9) . 2_556 ?
O1 O1 C97 56.9(15) 2_556 2_556 ?
C97 O1 C97 148.8(9) . 2_556 ?
C97' O1 C97 64.2(11) . 2_556 ?
C97' O1 C97 95.3(13) 2_556 2_556 ?
O1 C97 C98 108.7(15) . . ?
O1 C97 O1 31.2(9) . 2_556 ?
C98 C97 O1 115.0(16) . 2_556 ?
O1 C97' O1 35.1(9) . 2_556 ?
O1 C97' C98' 105.6(18) . . ?
O1 C97' C98' 99.7(17) 2_556 . ?

loop_
_geom_bond_atom_site_label_1
_geom_bond_atom_site_label_2
_geom_bond_distance
_geom_bond_site_symmetry_2
_geom_bond_publ_flag
Mn S5 2.3220(17) . ?
Mn S2 2.3248(16) . ?
Mn S6 2.3270(16) . ?
Mn S1 2.3309(17) . ?
Mn S3 2.3355(15) . ?
Mn S4 2.3430(17) . ?
S1 C1 1.759(6) . ?
S2 C6 1.762(6) . ?
S3 C7 1.768(6) . ?
S4 C12 1.752(6) . ?
S5 C13 1.759(6) . ?
S6 C18 1.759(6) . ?
C1 C6 1.393(9) . ?
C1 C2 1.402(9) . ?
C2 C3 1.383(10) . ?
C3 C4 1.379(11) . ?
C4 C5 1.386(10) . ?
C5 C6 1.399(8) . ?
C7 C12 1.400(8) . ?
C7 C8 1.403(8) . ?
C8 C9 1.391(10) . ?
C9 C10 1.376(10) . ?
C10 C11 1.374(10) . ?
C11 C12 1.405(9) . ?
C13 C18 1.401(8) . ?
C13 C14 1.408(8) . ?
C14 C15 1.378(9) . ?
C15 C16 1.389(10) . ?
C16 C17 1.382(9) . ?
C17 C18 1.398(8) . ?
P1 N1 1.580(5) . ?
P1 C19 1.795(6) . ?
P1 C31 1.795(6) . ?
P1 C25 1.797(6) . ?
P2 N1 1.580(5) . ?
P2 C37 1.787(5) . ?
P2 C49 1.806(6) . ?
P2 C43 1.807(6) . ?
C19 C24 1.389(8) . ?
C19 C20 1.396(8) . ?
C20 C21 1.385(9) . ?
C21 C22 1.368(11) . ?
C22 C23 1.364(12) . ?
C23 C24 1.399(9) . ?
C25 C26 1.393(8) . ?
C25 C30 1.399(8) . ?
C26 C27 1.382(9) . ?
C27 C28 1.383(9) . ?
C28 C29 1.391(9) . ?
C29 C30 1.377(8) . ?
C31 C32 1.390(8) . ?
C31 C36 1.395(8) . ?
C32 C33 1.391(9) . ?
C33 C34 1.371(10) . ?
C34 C35 1.379(10) . ?
C35 C36 1.388(8) . ?
C37 C42 1.390(8) . ?
C37 C38 1.401(7) . ?
C38 C39 1.398(8) . ?
C39 C40 1.380(8) . ?
C40 C41 1.390(8) . ?
C41 C42 1.381(8) . ?
C43 C44 1.380(9) . ?
C43 C48 1.411(9) . ?
C44 C45 1.401(9) . ?
C45 C46 1.348(13) . ?
C46 C47 1.383(13) . ?
C47 C48 1.390(10) . ?
C49 C50 1.390(9) . ?
C49 C54 1.394(9) . ?
C50 C51 1.380(9) . ?
C51 C52 1.381(12) . ?
C52 C53 1.383(11) . ?
C53 C54 1.382(9) . ?
P3 N2 1.584(5) . ?
P3 C67 1.800(6) . ?
P3 C61 1.800(6) . ?
P3 C55 1.803(6) . ?
P4 N2 1.580(5) . ?
P4 C73 1.795(6) . ?
P4 C85 1.803(6) . ?
P4 C79 1.804(6) . ?
C55 C56 1.386(8) . ?
C55 C60 1.394(8) . ?
C56 C57 1.384(8) . ?
C57 C58 1.384(9) . ?
C58 C59 1.385(10) . ?
C59 C60 1.377(9) . ?
C61 C62 1.393(8) . ?
C61 C66 1.394(8) . ?
C62 C63 1.387(8) . ?
C63 C64 1.385(10) . ?
C64 C65 1.382(10) . ?
C65 C66 1.384(8) . ?
C67 C68 1.392(8) . ?
C67 C72 1.393(8) . ?
C68 C69 1.378(9) . ?
C69 C70 1.363(10) . ?
C70 C71 1.388(10) . ?
C71 C72 1.397(9) . ?
C73 C78 1.382(8) . ?
C73 C74 1.397(8) . ?
C74 C75 1.379(9) . ?
C75 C76 1.391(9) . ?
C76 C77 1.371(9) . ?
C77 C78 1.390(9) . ?
C79 C80 1.389(9) . ?
C79 C84 1.400(9) . ?
C80 C81 1.376(10) . ?
C81 C82 1.375(12) . ?
C82 C83 1.369(12) . ?
C83 C84 1.376(9) . ?
C85 C90 1.379(9) . ?
C85 C86 1.409(9) . ?
C86 C87 1.374(9) . ?
C87 C88 1.377(12) . ?
C88 C89 1.368(12) . ?
C89 C90 1.401(10) . ?
N3 C91 1.130(15) . ?
C91 C92 1.481(9) . ?
N4 C93 1.089(13) . ?
C93 C94 1.481(9) . ?
N5 C95 1.126(9) . ?
C95 C96' 1.491(10) . ?
C95 C96 1.502(10) . ?
O1 O1 0.88(2) 2_556 ?
O1 C97 1.414(9) . ?
O1 C97' 1.415(9) . ?
O1 C97' 1.48(3) 2_556 ?
O1 C97 1.69(3) 2_556 ?
C97 C98 1.489(10) . ?
C97 O1 1.69(3) 2_556 ?
C97' O1 1.48(3) 2_556 ?
C97' C98' 1.491(10) . ?
